data_4305712
loop_
_publ_author_name
'Andreas Kempter'
'Christian Gemel'
'Roland A. Fischer'

_publ_section_title
;
Oxidative Addition of Group 13 and 14 Metal Halides and Alkyls to Ga(DDP)
(DDP = Bulky Bisimidinate)
;
_journal_name_full 'Inorganic Chemistry'
_journal_page_first 7279
_journal_page_last 7285
_journal_paper_doi 10.1021/ic800690z
_journal_volume 47
_journal_year 2008
_chemical_formula_sum 'C33 H50 Cl Ga N2'
_chemical_formula_weight 579.92
_chemical_name_systematic
; 
 ? 
;
_space_group_IT_number 14
_symmetry_cell_setting monoclinic
_symmetry_space_group_name_Hall '-P 2ybc'
_symmetry_space_group_name_H-M 'P 1 21/c 1'
_atom_sites_solution_hydrogens geom
_atom_sites_solution_primary direct
_atom_sites_solution_secondary difmap
_audit_creation_method SHELXL-97
_cell_angle_alpha 90.00
_cell_angle_beta 120.31(6)
_cell_angle_gamma 90.00
_cell_formula_units_Z 4
_cell_length_a 10.203(12)
_cell_length_b 26.884(8)
_cell_length_c 13.510(12)
_cell_measurement_reflns_used 200
_cell_measurement_temperature 113(2)
_cell_measurement_theta_max 20
_cell_measurement_theta_min 15
_cell_volume 3199(5)
_computing_cell_refinement
;
CrysAlis RED, Oxford Diffraction Ltd.,
Version 1.170.32 (release 06.06.2003 CrysAlis170 VC++)
(compiled Jun  6 2003,13:53:32)
;
_computing_data_collection
;
CrysAlis CCD, Oxford Diffraction Ltd.,
Version 1.170.32 (release 06.06.2003 CrysAlis170 VC++)
(compiled Jun  6 2003,13:53:32)
;
_computing_data_reduction
;
CrysAlis RED, Oxford Diffraction Ltd.,
Version 1.170.32 (release 06.06.2003 CrysAlis170 VC++)
(compiled Jun  6 2003,13:53:32)
;
_computing_structure_refinement 'SHELXL-97 (Sheldrick, 1997)'
_computing_structure_solution 'SHELXS-97 (Sheldrick, 1990)'
_diffrn_ambient_temperature 113(2)
_diffrn_detector_area_resol_mean 'not measured'
_diffrn_measured_fraction_theta_full 0.988
_diffrn_measured_fraction_theta_max 0.988
_diffrn_measurement_device_type 'multiwire proportional'
_diffrn_measurement_method 'phi and omega scans'
_diffrn_radiation_monochromator graphite
_diffrn_radiation_source 'fine-focus sealed tube'
_diffrn_radiation_type MoK\a
_diffrn_radiation_wavelength 0.71073
_diffrn_reflns_av_R_equivalents 0.0446
_diffrn_reflns_av_sigmaI/netI 0.0764
_diffrn_reflns_limit_h_max 12
_diffrn_reflns_limit_h_min -9
_diffrn_reflns_limit_k_max 31
_diffrn_reflns_limit_k_min -30
_diffrn_reflns_limit_l_max 16
_diffrn_reflns_limit_l_min -16
_diffrn_reflns_number 14288
_diffrn_reflns_theta_full 25.10
_diffrn_reflns_theta_max 25.10
_diffrn_reflns_theta_min 3.08
_diffrn_standards_decay_% 'not measured'
_diffrn_standards_interval_count 'not measured'
_diffrn_standards_interval_time 'not measured'
_diffrn_standards_number 'not measured'
_exptl_absorpt_coefficient_mu 0.966
_exptl_absorpt_correction_T_max 0.840
_exptl_absorpt_correction_T_min 0.812
_exptl_absorpt_correction_type empirical
_exptl_absorpt_process_details none
_exptl_crystal_colour colourless
_exptl_crystal_density_diffrn 1.204
_exptl_crystal_density_method 'not measured'
_exptl_crystal_description octaedric
_exptl_crystal_F_000 1240
_exptl_crystal_size_max 0.25
_exptl_crystal_size_mid 0.18
_exptl_crystal_size_min 0.18
_refine_diff_density_max 0.664
_refine_diff_density_min -0.333
_refine_diff_density_rms 0.072
_refine_ls_extinction_method none
_refine_ls_goodness_of_fit_ref 1.163
_refine_ls_hydrogen_treatment mixed
_refine_ls_matrix_type full
_refine_ls_number_parameters 347
_refine_ls_number_reflns 5641
_refine_ls_number_restraints 0
_refine_ls_restrained_S_all 1.163
_refine_ls_R_factor_all 0.0868
_refine_ls_R_factor_gt 0.0624
_refine_ls_shift/su_max 0.138
_refine_ls_shift/su_mean 0.002
_refine_ls_structure_factor_coef Fsqd
_refine_ls_weighting_details 'calc w=1/[\s^2^(Fo^2^)+(0.0234P)^2^+4.3352P] where P=(Fo^2^+2Fc^2^)/3'
_refine_ls_weighting_scheme calc
_refine_ls_wR_factor_gt 0.1060
_refine_ls_wR_factor_ref 0.1120
_reflns_number_gt 4233
_reflns_number_total 5641
_reflns_threshold_expression >2sigma(I)
_cod_data_source_file ic800690z-file002_6.cif
_cod_data_source_block '[(DDP)Ga(tBu)(Cl)_(6)'
_cod_depositor_comments
;

2020-10-30
Z value and formula fixed to values more according to usual
chemical conventions.                 miguel
;
_cod_original_formula_sum 'C132 H200 Cl4 Ga4 N8'
_cod_original_formula_weight 2319.68
_cod_original_formula_units_Z 1
_cod_database_code 4305712

loop_
_symmetry_equiv_pos_as_xyz
'x, y, z'
'-x, y+1/2, -z+1/2'
'-x, -y, -z'
'x, -y-1/2, z-1/2'

loop_
_atom_site_label
_atom_site_type_symbol
_atom_site_fract_x
_atom_site_fract_y
_atom_site_fract_z
_atom_site_U_iso_or_equiv
_atom_site_adp_type
_atom_site_occupancy
_atom_site_symmetry_multiplicity
_atom_site_calc_flag
_atom_site_refinement_flags
_atom_site_disorder_assembly
_atom_site_disorder_group
Ga Ga -0.05987(5) -0.126054(17) 0.14460(4) 0.01845(13) Uani 1 1 d . . .
Cl Cl 0.13648(12) -0.09150(4) 0.13800(8) 0.0246(3) Uani 1 1 d . . .
N1 N -0.0784(3) -0.08426(12) 0.2552(3) 0.0146(7) Uani 1 1 d . . .
N2 N -0.2361(4) -0.09757(12) 0.0086(2) 0.0149(7) Uani 1 1 d . . .
C1 C -0.1302(4) -0.03756(14) 0.2242(3) 0.0132(9) Uani 1 1 d . . .
C2 C -0.2040(4) -0.02102(15) 0.1107(3) 0.0160(9) Uani 1 1 d . . .
H2A H -0.2151 0.0140 0.1005 0.019 Uiso 1 1 calc R . .
C3 C -0.2639(4) -0.04938(15) 0.0094(3) 0.0161(9) Uani 1 1 d . . .
C4 C -0.1122(5) -0.00020(15) 0.3137(3) 0.0216(10) Uani 1 1 d . . .
H4A H -0.1120 -0.0176 0.3775 0.032 Uiso 1 1 calc R . .
H4B H -0.1968 0.0235 0.2796 0.032 Uiso 1 1 calc R . .
H4C H -0.0162 0.0177 0.3420 0.032 Uiso 1 1 calc R . .
C5 C -0.3668(5) -0.02185(15) -0.1007(3) 0.0232(10) Uani 1 1 d . . .
H5A H -0.4267 -0.0459 -0.1616 0.035 Uiso 1 1 calc R . .
H5B H -0.3053 -0.0017 -0.1224 0.035 Uiso 1 1 calc R . .
H5C H -0.4353 -0.0001 -0.0893 0.035 Uiso 1 1 calc R . .
C6 C -0.0206(5) -0.10054(15) 0.3739(3) 0.0172(9) Uani 1 1 d . . .
C7 C -0.1209(4) -0.12554(16) 0.4001(3) 0.0183(9) Uani 1 1 d . . .
C8 C -0.0632(5) -0.14148(15) 0.5129(3) 0.0236(10) Uani 1 1 d . . .
H8A H -0.1286 -0.1578 0.5335 0.028 Uiso 1 1 calc R . .
C9 C 0.0879(5) -0.13400(16) 0.5955(3) 0.0244(10) Uani 1 1 d . . .
H9A H 0.1256 -0.1456 0.6716 0.029 Uiso 1 1 calc R . .
C10 C 0.1838(5) -0.10946(15) 0.5666(3) 0.0235(10) Uani 1 1 d . . .
H10A H 0.2874 -0.1048 0.6234 0.028 Uiso 1 1 calc R . .
C11 C 0.1315(4) -0.09159(15) 0.4567(3) 0.0162(9) Uani 1 1 d . . .
C12 C -0.2866(4) -0.13532(16) 0.3095(3) 0.0221(10) Uani 1 1 d . . .
H12A H -0.2895 -0.1418 0.2355 0.027 Uiso 1 1 calc R . .
C13 C -0.3536(5) -0.18145(18) 0.3352(4) 0.0368(13) Uani 1 1 d . . .
H13A H -0.4546 -0.1884 0.2696 0.055 Uiso 1 1 calc R . .
H13B H -0.3618 -0.1752 0.4034 0.055 Uiso 1 1 calc R . .
H13C H -0.2871 -0.2101 0.3491 0.055 Uiso 1 1 calc R . .
C14 C -0.3878(5) -0.09038(17) 0.2905(4) 0.0338(12) Uani 1 1 d . . .
H14A H -0.3609 -0.0635 0.2550 0.051 Uiso 1 1 calc R . .
H14B H -0.3733 -0.0790 0.3643 0.051 Uiso 1 1 calc R . .
H14C H -0.4943 -0.0997 0.2399 0.051 Uiso 1 1 calc R . .
C15 C 0.2429(4) -0.06382(16) 0.4325(3) 0.0200(10) Uani 1 1 d . . .
H15A H 0.1859 -0.0519 0.3513 0.024 Uiso 1 1 calc R . .
C16 C 0.3089(5) -0.01785(16) 0.5110(4) 0.0271(11) Uani 1 1 d . . .
H16A H 0.2258 0.0037 0.5012 0.041 Uiso 1 1 calc R . .
H16B H 0.3749 0.0005 0.4906 0.041 Uiso 1 1 calc R . .
H16C H 0.3680 -0.0287 0.5911 0.041 Uiso 1 1 calc R . .
C17 C 0.3720(5) -0.09746(18) 0.4458(4) 0.0296(11) Uani 1 1 d . . .
H17A H 0.3294 -0.1259 0.3938 0.044 Uiso 1 1 calc R . .
H17B H 0.4303 -0.1094 0.5251 0.044 Uiso 1 1 calc R . .
H17C H 0.4388 -0.0786 0.4270 0.044 Uiso 1 1 calc R . .
C18 C -0.3199(4) -0.12735(15) -0.0945(3) 0.0161(8) Uani 1 1 d . . .
C19 C -0.2731(4) -0.12918(16) -0.1758(3) 0.0189(9) Uani 1 1 d . . .
C20 C -0.3509(5) -0.16146(16) -0.2692(3) 0.0248(11) Uani 1 1 d . . .
H20A H -0.3202 -0.1638 -0.3247 0.030 Uiso 1 1 calc R . .
C21 C -0.4712(5) -0.18991(16) -0.2823(4) 0.0273(11) Uani 1 1 d . . .
H21A H -0.5225 -0.2114 -0.3465 0.033 Uiso 1 1 calc R . .
C22 C -0.5172(5) -0.18713(15) -0.2018(3) 0.0230(10) Uani 1 1 d . . .
H22A H -0.6000 -0.2069 -0.2114 0.028 Uiso 1 1 calc R . .
C23 C -0.4439(4) -0.15587(15) -0.1075(3) 0.0172(9) Uani 1 1 d . . .
C24 C -0.1475(5) -0.09671(17) -0.1698(3) 0.0268(11) Uani 1 1 d . . .
H24A H -0.1065 -0.0759 -0.0989 0.032 Uiso 1 1 calc R . .
C25 C -0.2085(5) -0.06118(18) -0.2735(4) 0.0343(12) Uani 1 1 d . . .
H25A H -0.3010 -0.0449 -0.2848 0.051 Uiso 1 1 calc R . .
H25B H -0.2317 -0.0802 -0.3424 0.051 Uiso 1 1 calc R . .
H25C H -0.1316 -0.0359 -0.2592 0.051 Uiso 1 1 calc R . .
C26 C -0.0157(5) -0.1274(2) -0.1619(4) 0.0372(12) Uani 1 1 d . . .
H26A H 0.0279 -0.1482 -0.0929 0.056 Uiso 1 1 calc R . .
H26B H 0.0625 -0.1050 -0.1580 0.056 Uiso 1 1 calc R . .
H26C H -0.0533 -0.1487 -0.2298 0.056 Uiso 1 1 calc R . .
C27 C -0.4994(5) -0.15099(16) -0.0213(3) 0.0209(10) Uani 1 1 d . . .
H27A H -0.4078 -0.1472 0.0566 0.025 Uiso 1 1 calc R . .
C28 C -0.5969(5) -0.10422(16) -0.0454(4) 0.0274(11) Uani 1 1 d . . .
H28A H -0.5339 -0.0746 -0.0316 0.041 Uiso 1 1 calc R . .
H28B H -0.6394 -0.1036 0.0054 0.041 Uiso 1 1 calc R . .
H28C H -0.6796 -0.1045 -0.1255 0.041 Uiso 1 1 calc R . .
C29 C -0.5882(5) -0.19623(17) -0.0176(4) 0.0336(12) Uani 1 1 d . . .
H29A H -0.5297 -0.2266 -0.0081 0.050 Uiso 1 1 calc R . .
H29B H -0.6860 -0.1982 -0.0893 0.050 Uiso 1 1 calc R . .
H29C H -0.6058 -0.1929 0.0470 0.050 Uiso 1 1 calc R . .
C30 C -0.0307(5) -0.19944(16) 0.1633(4) 0.0272(11) Uani 1 1 d . . .
C31 C -0.1719(6) -0.22801(17) 0.1415(4) 0.0402(13) Uani 1 1 d . . .
H31A H -0.1476 -0.2635 0.1561 0.060 Uiso 1 1 calc R . .
H31B H -0.2524 -0.2233 0.0616 0.060 Uiso 1 1 calc R . .
H31C H -0.2064 -0.2156 0.1927 0.060 Uiso 1 1 calc R . .
C32 C 0.0979(7) -0.2108(2) 0.2847(5) 0.092(3) Uani 1 1 d . . .
H32A H 0.1186 -0.2466 0.2926 0.137 Uiso 1 1 calc R . .
H32B H 0.0682 -0.2002 0.3401 0.137 Uiso 1 1 calc R . .
H32C H 0.1895 -0.1927 0.2994 0.137 Uiso 1 1 calc R . .
C33 C 0.0144(7) -0.21796(19) 0.0764(6) 0.0623(19) Uani 1 1 d . . .
H33A H 0.0374 -0.2536 0.0880 0.093 Uiso 1 1 calc R . .
H33B H 0.1042 -0.1998 0.0878 0.093 Uiso 1 1 calc R . .
H33C H -0.0698 -0.2123 -0.0017 0.093 Uiso 1 1 calc R . .

loop_
_atom_site_aniso_label
_atom_site_aniso_U_11
_atom_site_aniso_U_22
_atom_site_aniso_U_33
_atom_site_aniso_U_23
_atom_site_aniso_U_13
_atom_site_aniso_U_12
Ga 0.0157(2) 0.0175(2) 0.0187(2) -0.0017(2) 0.00613(18) 0.0015(2)
Cl 0.0170(5) 0.0345(7) 0.0226(5) -0.0050(5) 0.0100(4) -0.0028(5)
N1 0.0123(18) 0.0168(19) 0.0158(16) 0.0020(14) 0.0077(14) -0.0002(14)
N2 0.0151(18) 0.0150(19) 0.0144(16) -0.0024(14) 0.0071(14) -0.0005(14)
C1 0.011(2) 0.017(2) 0.015(2) -0.0003(16) 0.0082(17) -0.0040(17)
C2 0.017(2) 0.011(2) 0.021(2) 0.0008(17) 0.0098(18) -0.0012(17)
C3 0.016(2) 0.015(2) 0.017(2) 0.0015(17) 0.0087(17) -0.0005(17)
C4 0.024(2) 0.019(2) 0.022(2) -0.0011(18) 0.011(2) -0.0016(19)
C5 0.027(3) 0.019(2) 0.017(2) -0.0003(18) 0.0062(19) 0.0019(19)
C6 0.020(2) 0.015(2) 0.018(2) -0.0005(17) 0.0108(18) 0.0014(18)
C7 0.020(2) 0.015(2) 0.020(2) -0.0024(19) 0.0108(18) -0.0012(19)
C8 0.028(3) 0.022(3) 0.025(2) 0.0001(18) 0.017(2) -0.0042(19)
C9 0.031(3) 0.026(3) 0.0125(19) 0.0023(18) 0.0080(19) -0.001(2)
C10 0.020(2) 0.021(3) 0.023(2) -0.0027(18) 0.0067(19) 0.0003(19)
C11 0.017(2) 0.015(2) 0.018(2) -0.0047(17) 0.0096(18) -0.0005(17)
C12 0.016(2) 0.027(3) 0.022(2) -0.0044(19) 0.0095(18) -0.0063(19)
C13 0.031(3) 0.039(3) 0.033(3) -0.001(2) 0.011(2) -0.015(2)
C14 0.024(3) 0.037(3) 0.042(3) -0.001(2) 0.018(2) -0.005(2)
C15 0.014(2) 0.031(3) 0.015(2) -0.0012(18) 0.0072(18) 0.0006(19)
C16 0.027(3) 0.032(3) 0.025(2) -0.008(2) 0.016(2) -0.012(2)
C17 0.020(2) 0.040(3) 0.028(2) -0.002(2) 0.012(2) 0.002(2)
C18 0.014(2) 0.013(2) 0.0163(19) 0.0020(18) 0.0042(16) 0.0049(18)
C19 0.012(2) 0.023(2) 0.0162(19) 0.0001(19) 0.0034(16) 0.0031(19)
C20 0.021(2) 0.028(3) 0.020(2) -0.0046(19) 0.0061(19) 0.008(2)
C21 0.026(3) 0.023(3) 0.021(2) -0.0069(19) 0.003(2) 0.000(2)
C22 0.018(2) 0.021(2) 0.025(2) 0.0009(19) 0.0062(19) -0.0023(19)
C23 0.013(2) 0.016(2) 0.019(2) 0.0027(17) 0.0053(18) 0.0032(17)
C24 0.022(2) 0.041(3) 0.021(2) -0.008(2) 0.014(2) -0.008(2)
C25 0.035(3) 0.044(3) 0.030(3) -0.001(2) 0.021(2) -0.012(2)
C26 0.023(3) 0.061(3) 0.033(3) -0.009(3) 0.018(2) -0.001(3)
C27 0.014(2) 0.030(3) 0.018(2) -0.0019(19) 0.0083(18) -0.0072(19)
C28 0.023(2) 0.034(3) 0.029(2) -0.005(2) 0.016(2) -0.004(2)
C29 0.034(3) 0.036(3) 0.032(3) 0.003(2) 0.017(2) -0.010(2)
C30 0.023(3) 0.023(3) 0.027(2) -0.0053(19) 0.007(2) 0.0048(19)
C31 0.049(3) 0.021(3) 0.058(3) 0.009(2) 0.032(3) 0.008(2)
C32 0.083(5) 0.027(3) 0.064(4) 0.002(3) -0.037(4) 0.014(3)
C33 0.085(5) 0.023(3) 0.121(5) -0.018(3) 0.082(5) -0.005(3)

loop_
_atom_type_symbol
_atom_type_description
_atom_type_scat_dispersion_real
_atom_type_scat_dispersion_imag
_atom_type_scat_source
C C 0.0033 0.0016 'International Tables Vol C Tables 4.2.6.8 and 6.1.1.4'
H H 0.0000 0.0000 'International Tables Vol C Tables 4.2.6.8 and 6.1.1.4'
Cl Cl 0.1484 0.1585 'International Tables Vol C Tables 4.2.6.8 and 6.1.1.4'
Ga Ga 0.2307 1.6083 'International Tables Vol C Tables 4.2.6.8 and 6.1.1.4'
N N 0.0061 0.0033 'International Tables Vol C Tables 4.2.6.8 and 6.1.1.4'

loop_
_geom_angle_atom_site_label_1
_geom_angle_atom_site_label_2
_geom_angle_atom_site_label_3
_geom_angle
_geom_angle_site_symmetry_1
_geom_angle_site_symmetry_3
_geom_angle_publ_flag
N1 Ga N2 95.43(15) . . ?
N1 Ga C30 122.59(17) . . ?
N2 Ga C30 120.82(15) . . ?
N1 Ga Cl 102.98(11) . . ?
N2 Ga Cl 102.41(13) . . ?
C30 Ga Cl 109.56(15) . . ?
C1 N1 C6 119.7(3) . . ?
C1 N1 Ga 118.3(3) . . ?
C6 N1 Ga 121.6(3) . . ?
C3 N2 C18 121.4(3) . . ?
C3 N2 Ga 118.1(3) . . ?
C18 N2 Ga 120.0(2) . . ?
N1 C1 C2 123.2(4) . . ?
N1 C1 C4 120.2(3) . . ?
C2 C1 C4 116.6(4) . . ?
C1 C2 C3 128.6(4) . . ?
N2 C3 C2 123.1(3) . . ?
N2 C3 C5 121.0(3) . . ?
C2 C3 C5 115.9(3) . . ?
C11 C6 C7 122.2(4) . . ?
C11 C6 N1 119.5(4) . . ?
C7 C6 N1 118.3(3) . . ?
C8 C7 C6 117.4(4) . . ?
C8 C7 C12 120.6(4) . . ?
C6 C7 C12 122.0(3) . . ?
C9 C8 C7 121.3(4) . . ?
C8 C9 C10 119.8(4) . . ?
C11 C10 C9 121.4(4) . . ?
C10 C11 C6 117.9(4) . . ?
C10 C11 C15 118.2(4) . . ?
C6 C11 C15 123.9(3) . . ?
C14 C12 C7 112.3(4) . . ?
C14 C12 C13 109.7(4) . . ?
C7 C12 C13 113.3(4) . . ?
C11 C15 C17 112.0(4) . . ?
C11 C15 C16 111.0(3) . . ?
C17 C15 C16 109.9(3) . . ?
C19 C18 C23 121.4(4) . . ?
C19 C18 N2 120.2(4) . . ?
C23 C18 N2 118.4(3) . . ?
C20 C19 C18 117.7(4) . . ?
C20 C19 C24 118.9(4) . . ?
C18 C19 C24 123.3(4) . . ?
C21 C20 C19 121.5(4) . . ?
C20 C21 C22 120.0(4) . . ?
C21 C22 C23 120.9(4) . . ?
C22 C23 C18 118.5(4) . . ?
C22 C23 C27 120.9(4) . . ?
C18 C23 C27 120.6(3) . . ?
C19 C24 C26 112.4(4) . . ?
C19 C24 C25 111.3(3) . . ?
C26 C24 C25 109.5(4) . . ?
C28 C27 C29 109.1(4) . . ?
C28 C27 C23 110.9(3) . . ?
C29 C27 C23 114.1(4) . . ?
C31 C30 C32 108.8(5) . . ?
C31 C30 C33 107.8(4) . . ?
C32 C30 C33 109.2(5) . . ?
C31 C30 Ga 114.1(3) . . ?
C32 C30 Ga 109.0(3) . . ?
C33 C30 Ga 107.8(3) . . ?

loop_
_geom_bond_atom_site_label_1
_geom_bond_atom_site_label_2
_geom_bond_distance
_geom_bond_site_symmetry_2
_geom_bond_publ_flag
Ga N1 1.953(3) . ?
Ga N2 1.965(4) . ?
Ga C30 1.992(4) . ?
Ga Cl 2.251(2) . ?
N1 C1 1.344(5) . ?
N1 C6 1.470(5) . ?
N2 C3 1.328(5) . ?
N2 C18 1.452(5) . ?
C1 C2 1.397(5) . ?
C1 C4 1.510(5) . ?
C2 C3 1.408(5) . ?
C3 C5 1.512(5) . ?
C6 C11 1.402(6) . ?
C6 C7 1.410(6) . ?
C7 C8 1.395(6) . ?
C7 C12 1.529(6) . ?
C8 C9 1.388(6) . ?
C9 C10 1.390(6) . ?
C10 C11 1.386(6) . ?
C11 C15 1.527(6) . ?
C12 C14 1.524(6) . ?
C12 C13 1.538(6) . ?
C15 C17 1.532(6) . ?
C15 C16 1.544(6) . ?
C18 C19 1.403(6) . ?
C18 C23 1.412(6) . ?
C19 C20 1.401(6) . ?
C19 C24 1.519(6) . ?
C20 C21 1.379(6) . ?
C21 C22 1.387(6) . ?
C22 C23 1.389(5) . ?
C23 C27 1.536(6) . ?
C24 C26 1.535(6) . ?
C24 C25 1.544(6) . ?
C27 C28 1.532(6) . ?
C27 C29 1.533(6) . ?
C30 C31 1.524(7) . ?
C30 C32 1.527(6) . ?
C30 C33 1.544(7) . ?

loop_
_geom_torsion_atom_site_label_1
_geom_torsion_atom_site_label_2
_geom_torsion_atom_site_label_3
_geom_torsion_atom_site_label_4
_geom_torsion
_geom_torsion_site_symmetry_1
_geom_torsion_site_symmetry_2
_geom_torsion_site_symmetry_3
_geom_torsion_site_symmetry_4
_geom_torsion_publ_flag
N2 Ga N1 C1 -33.6(3) . . . . ?
C30 Ga N1 C1 -165.8(3) . . . . ?
Cl Ga N1 C1 70.5(3) . . . . ?
N2 Ga N1 C6 153.8(3) . . . . ?
C30 Ga N1 C6 21.6(4) . . . . ?
Cl Ga N1 C6 -102.1(3) . . . . ?
N1 Ga N2 C3 35.3(3) . . . . ?
C30 Ga N2 C3 168.7(3) . . . . ?
Cl Ga N2 C3 -69.2(3) . . . . ?
N1 Ga N2 C18 -152.6(3) . . . . ?
C30 Ga N2 C18 -19.3(4) . . . . ?
Cl Ga N2 C18 102.8(3) . . . . ?
C6 N1 C1 C2 -171.8(4) . . . . ?
Ga N1 C1 C2 15.4(5) . . . . ?
C6 N1 C1 C4 7.2(5) . . . . ?
Ga N1 C1 C4 -165.6(3) . . . . ?
N1 C1 C2 C3 13.6(7) . . . . ?
C4 C1 C2 C3 -165.4(4) . . . . ?
C18 N2 C3 C2 169.3(4) . . . . ?
Ga N2 C3 C2 -18.8(5) . . . . ?
C18 N2 C3 C5 -9.3(6) . . . . ?
Ga N2 C3 C5 162.6(3) . . . . ?
C1 C2 C3 N2 -11.6(7) . . . . ?
C1 C2 C3 C5 167.1(4) . . . . ?
C1 N1 C6 C11 -86.0(5) . . . . ?
Ga N1 C6 C11 86.6(4) . . . . ?
C1 N1 C6 C7 95.0(5) . . . . ?
Ga N1 C6 C7 -92.4(4) . . . . ?
C11 C6 C7 C8 -0.1(6) . . . . ?
N1 C6 C7 C8 178.9(4) . . . . ?
C11 C6 C7 C12 -179.8(4) . . . . ?
N1 C6 C7 C12 -0.9(6) . . . . ?
C6 C7 C8 C9 -1.4(6) . . . . ?
C12 C7 C8 C9 178.4(4) . . . . ?
C7 C8 C9 C10 1.1(7) . . . . ?
C8 C9 C10 C11 0.8(7) . . . . ?
C9 C10 C11 C6 -2.2(6) . . . . ?
C9 C10 C11 C15 178.4(4) . . . . ?
C7 C6 C11 C10 1.8(6) . . . . ?
N1 C6 C11 C10 -177.1(4) . . . . ?
C7 C6 C11 C15 -178.8(4) . . . . ?
N1 C6 C11 C15 2.3(6) . . . . ?
C8 C7 C12 C14 98.0(5) . . . . ?
C6 C7 C12 C14 -82.2(5) . . . . ?
C8 C7 C12 C13 -27.0(6) . . . . ?
C6 C7 C12 C13 152.8(4) . . . . ?
C10 C11 C15 C17 64.5(5) . . . . ?
C6 C11 C15 C17 -114.9(4) . . . . ?
C10 C11 C15 C16 -58.7(5) . . . . ?
C6 C11 C15 C16 121.9(4) . . . . ?
C3 N2 C18 C19 85.2(5) . . . . ?
Ga N2 C18 C19 -86.6(4) . . . . ?
C3 N2 C18 C23 -97.7(5) . . . . ?
Ga N2 C18 C23 90.5(4) . . . . ?
C23 C18 C19 C20 -1.8(6) . . . . ?
N2 C18 C19 C20 175.2(3) . . . . ?
C23 C18 C19 C24 175.8(4) . . . . ?
N2 C18 C19 C24 -7.2(6) . . . . ?
C18 C19 C20 C21 1.1(6) . . . . ?
C24 C19 C20 C21 -176.6(4) . . . . ?
C19 C20 C21 C22 -0.3(6) . . . . ?
C20 C21 C22 C23 0.1(6) . . . . ?
C21 C22 C23 C18 -0.7(6) . . . . ?
C21 C22 C23 C27 177.2(4) . . . . ?
C19 C18 C23 C22 1.6(6) . . . . ?
N2 C18 C23 C22 -175.4(3) . . . . ?
C19 C18 C23 C27 -176.3(4) . . . . ?
N2 C18 C23 C27 6.7(5) . . . . ?
C20 C19 C24 C26 -62.3(5) . . . . ?
C18 C19 C24 C26 120.1(4) . . . . ?
C20 C19 C24 C25 61.0(5) . . . . ?
C18 C19 C24 C25 -116.6(4) . . . . ?
C22 C23 C27 C28 -99.1(4) . . . . ?
C18 C23 C27 C28 78.8(5) . . . . ?
C22 C23 C27 C29 24.6(5) . . . . ?
C18 C23 C27 C29 -157.6(4) . . . . ?
N1 Ga C30 C31 72.7(4) . . . . ?
N2 Ga C30 C31 -48.1(4) . . . . ?
Cl Ga C30 C31 -166.7(3) . . . . ?
N1 Ga C30 C32 -49.2(5) . . . . ?
N2 Ga C30 C32 -170.0(4) . . . . ?
Cl Ga C30 C32 71.4(5) . . . . ?
N1 Ga C30 C33 -167.6(3) . . . . ?
N2 Ga C30 C33 71.6(4) . . . . ?
Cl Ga C30 C33 -47.0(4) . . . . ?
